data_4002862
loop_
_publ_author_name
'Yu, Muxin'
'Chen, Lian'
'Jiang, Feilong'
'Zhou, Kang'
'Liu, Caiping'
'Sun, Cai'
'Li, Xingjun'
'Yang, Yan'
'Hong, Maochun'

_publ_section_title
;
 Cation-Induced Strategy toward an Hourglass-Shaped Cu6I7-- Cluster and
 Its Color-Tunable Luminescence
;
_journal_issue 19
_journal_name_full 'Chemistry of Materials'
_journal_page_first 8093
_journal_paper_doi 10.1021/acs.chemmater.7b01790
_journal_volume 29
_journal_year 2017
_chemical_formula_sum 'C30 H30 Cu6 I7 N12 Na O5 P2'
_chemical_formula_weight 1993.13
_space_group_crystal_system trigonal
_space_group_IT_number 167
_space_group_name_Hall '-R 3 2"c'
_space_group_name_H-M_alt 'R -3 c :H'
_symmetry_space_group_name_Hall '-R 3 2"c'
_symmetry_space_group_name_H-M 'R -3 c :H'
_atom_sites_solution_hydrogens geom
_audit_creation_method SHELXL-2016/4
_cell_angle_alpha 90
_cell_angle_beta 90
_cell_angle_gamma 120
_cell_formula_units_Z 6
_cell_length_a 14.3640(2)
_cell_length_b 14.3640(2)
_cell_length_c 47.9353(8)
_cell_measurement_reflns_used 5300
_cell_measurement_temperature 100.0(3)
_cell_measurement_theta_max 73.0400
_cell_measurement_theta_min 3.9850
_cell_volume 8565.2(2)
_computing_structure_refinement 'SHELXL-2016/4 (Sheldrick, 2016)'
_diffrn_ambient_temperature 100.0(3)
_diffrn_detector_area_resol_mean 10.5594
_diffrn_measured_fraction_theta_full 0.994
_diffrn_measured_fraction_theta_max 0.984
_diffrn_measurement_device_type 'SuperNova, Dual, Cu at zero, Atlas'
_diffrn_measurement_method '\w scans'
_diffrn_radiation_type CuK\a
_diffrn_radiation_wavelength 1.54184
_diffrn_reflns_av_R_equivalents 0.0422
_diffrn_reflns_av_unetI/netI 0.0259
_diffrn_reflns_Laue_measured_fraction_full 0.994
_diffrn_reflns_Laue_measured_fraction_max 0.984
_diffrn_reflns_limit_h_max 17
_diffrn_reflns_limit_h_min -15
_diffrn_reflns_limit_k_max 17
_diffrn_reflns_limit_k_min -16
_diffrn_reflns_limit_l_max 47
_diffrn_reflns_limit_l_min -56
_diffrn_reflns_number 10075
_diffrn_reflns_point_group_measured_fraction_full 0.994
_diffrn_reflns_point_group_measured_fraction_max 0.984
_diffrn_reflns_theta_full 67.684
_diffrn_reflns_theta_max 73.162
_diffrn_reflns_theta_min 4.004
_diffrn_source 'sealed X-ray tube'
_exptl_absorpt_coefficient_mu 33.129
_exptl_absorpt_correction_T_max 1.00000
_exptl_absorpt_correction_T_min 0.44017
_exptl_absorpt_correction_type multi-scan
_exptl_crystal_colour colorless
_exptl_crystal_density_diffrn 2.318
_exptl_crystal_description block
_exptl_crystal_F_000 5520
_exptl_crystal_size_max 0.2
_exptl_crystal_size_mid 0.2
_exptl_crystal_size_min 0.2
_refine_diff_density_max 2.231
_refine_diff_density_min -1.514
_refine_diff_density_rms 0.216
_refine_ls_extinction_method none
_refine_ls_goodness_of_fit_ref 1.090
_refine_ls_hydrogen_treatment constr
_refine_ls_matrix_type full
_refine_ls_number_parameters 96
_refine_ls_number_reflns 1888
_refine_ls_number_restraints 0
_refine_ls_restrained_S_all 1.090
_refine_ls_R_factor_all 0.0363
_refine_ls_R_factor_gt 0.0341
_refine_ls_shift/su_max 0.001
_refine_ls_shift/su_mean 0.000
_refine_ls_structure_factor_coef Fsqd
_refine_ls_weighting_details 'w=1/[\s^2^(Fo^2^)+(0.0560P)^2^+179.3702P] where P=(Fo^2^+2Fc^2^)/3'
_refine_ls_weighting_scheme calc
_refine_ls_wR_factor_gt 0.0965
_refine_ls_wR_factor_ref 0.0984
_reflns_Friedel_coverage 0.000
_reflns_number_gt 1765
_reflns_number_total 1888
_reflns_threshold_expression 'I > 2\s(I)'
_cod_data_source_file cm7b01790_si_003.cif
_cod_data_source_block 1-Na
_cod_depositor_comments 'Adding full bibliography for 4002860--4002865.cif.'
_cod_original_cell_volume 8565.2(3)
_cod_database_code 4002862
_shelx_shelxl_version_number 2016/4
_shelx_space_group_comment
;
The symmetry employed for this shelxl refinement is uniquely defined
by the following loop, which should always be used as a source of
symmetry information in preference to the above space-group names.
They are only intended as comments.
;

loop_
_space_group_symop_operation_xyz
'x, y, z'
'-y, x-y, z'
'-x+y, -x, z'
'x-y, -y, -z+1/2'
'-x, -x+y, -z+1/2'
'y, x, -z+1/2'
'x+2/3, y+1/3, z+1/3'
'-y+2/3, x-y+1/3, z+1/3'
'-x+y+2/3, -x+1/3, z+1/3'
'x-y+2/3, -y+1/3, -z+5/6'
'-x+2/3, -x+y+1/3, -z+5/6'
'y+2/3, x+1/3, -z+5/6'
'x+1/3, y+2/3, z+2/3'
'-y+1/3, x-y+2/3, z+2/3'
'-x+y+1/3, -x+2/3, z+2/3'
'x-y+1/3, -y+2/3, -z+7/6'
'-x+1/3, -x+y+2/3, -z+7/6'
'y+1/3, x+2/3, -z+7/6'
'-x, -y, -z'
'y, -x+y, -z'
'x-y, x, -z'
'-x+y, y, z-1/2'
'x, x-y, z-1/2'
'-y, -x, z-1/2'
'-x+2/3, -y+1/3, -z+1/3'
'y+2/3, -x+y+1/3, -z+1/3'
'x-y+2/3, x+1/3, -z+1/3'
'-x+y+2/3, y+1/3, z-1/6'
'x+2/3, x-y+1/3, z-1/6'
'-y+2/3, -x+1/3, z-1/6'
'-x+1/3, -y+2/3, -z+2/3'
'y+1/3, -x+y+2/3, -z+2/3'
'x-y+1/3, x+2/3, -z+2/3'
'-x+y+1/3, y+2/3, z+1/6'
'x+1/3, x-y+2/3, z+1/6'
'-y+1/3, -x+2/3, z+1/6'

loop_
_atom_site_label
_atom_site_type_symbol
_atom_site_fract_x
_atom_site_fract_y
_atom_site_fract_z
_atom_site_U_iso_or_equiv
_atom_site_adp_type
_atom_site_occupancy
_atom_site_site_symmetry_order
_atom_site_calc_flag
_atom_site_refinement_flags_posn
_atom_site_refinement_flags_adp
_atom_site_refinement_flags_occupancy
I1 I 1.000000 1.000000 0.500000 0.00841(19) Uani 1 6 d S T P
I2 I 1.04647(3) 0.84256(3) 0.42734(2) 0.01203(15) Uani 1 1 d . . .
CU1 Cu 0.90335(7) 0.87515(7) 0.45141(2) 0.0161(2) Uani 1 1 d . . .
P1 P 0.666667 0.333333 0.48451(5) 0.0074(4) Uani 1 3 d S T P
N2 N 0.7902(4) 0.7324(4) 0.46935(10) 0.0126(9) Uani 1 1 d . . .
C1 C 0.7214(4) 0.5442(4) 0.47773(12) 0.0095(11) Uani 1 1 d . . .
N1 N 0.7299(4) 0.4537(4) 0.47030(9) 0.0092(9) Uani 1 1 d . . .
H1 H 0.773992 0.462622 0.456502 0.011 Uiso 1 1 calc R U .
C2 C 0.7875(4) 0.6406(4) 0.46346(11) 0.0095(10) Uani 1 1 d . . .
H2 H 0.832458 0.640255 0.448962 0.011 Uiso 1 1 calc R U .
C5 C 0.6554(5) 0.5444(5) 0.49870(13) 0.0158(12) Uani 1 1 d . . .
H5 H 0.610398 0.481157 0.509044 0.019 Uiso 1 1 calc R U .
C4 C 0.6573(5) 0.6409(5) 0.50417(15) 0.0228(14) Uani 1 1 d . . .
H4 H 0.611630 0.643306 0.518147 0.027 Uiso 1 1 calc R U .
C3 C 0.7242(5) 0.7317(5) 0.48957(14) 0.0202(13) Uani 1 1 d . . .
H3 H 0.724480 0.796528 0.493738 0.024 Uiso 1 1 calc R U .
O1 O 0.666667 0.333333 0.51522(14) 0.0127(14) Uani 1 3 d S T P
NA1 Na 0.666667 0.333333 0.5595(4) 0.094(4) Uani 0.5 3 d S T P
O2 O 0.8790(19) 0.5285(19) 0.5664(4) 0.094(4) Uani 0.5 1 d . . P

loop_
_atom_site_aniso_label
_atom_site_aniso_U_11
_atom_site_aniso_U_22
_atom_site_aniso_U_33
_atom_site_aniso_U_23
_atom_site_aniso_U_13
_atom_site_aniso_U_12
I1 0.0090(3) 0.0090(3) 0.0073(4) 0.000 0.000 0.00449(13)
I2 0.0128(2) 0.0119(2) 0.0115(2) -0.00248(12) -0.00249(12) 0.00630(15)
CU1 0.0168(5) 0.0108(4) 0.0212(5) 0.0031(3) 0.0020(3) 0.0072(4)
P1 0.0076(7) 0.0076(7) 0.0071(11) 0.000 0.000 0.0038(3)
N2 0.012(2) 0.011(2) 0.015(2) -0.0010(18) -0.0015(18) 0.0056(19)
C1 0.007(2) 0.006(3) 0.015(3) -0.0027(19) -0.004(2) 0.004(2)
N1 0.011(2) 0.005(2) 0.012(2) -0.0004(17) 0.0021(17) 0.0044(18)
C2 0.011(3) 0.010(3) 0.008(2) 0.0004(19) 0.0001(19) 0.006(2)
C5 0.015(3) 0.011(3) 0.018(3) 0.000(2) 0.007(2) 0.004(2)
C4 0.022(3) 0.019(3) 0.030(4) -0.003(3) 0.011(3) 0.012(3)
C3 0.021(3) 0.014(3) 0.028(3) -0.003(2) 0.006(3) 0.010(3)
O1 0.017(2) 0.017(2) 0.004(3) 0.000 0.000 0.0084(11)
NA1 0.120(7) 0.120(7) 0.040(7) 0.000 0.000 0.060(4)
O2 0.120(7) 0.120(7) 0.040(7) 0.000 0.000 0.060(4)

loop_
_atom_type_symbol
_atom_type_description
_atom_type_scat_dispersion_real
_atom_type_scat_dispersion_imag
_atom_type_scat_source
C C 0.0181 0.0091 'International Tables Vol C Tables 4.2.6.8 and 6.1.1.4'
O O 0.0492 0.0322 'International Tables Vol C Tables 4.2.6.8 and 6.1.1.4'
H H 0.0000 0.0000 'International Tables Vol C Tables 4.2.6.8 and 6.1.1.4'
Cu Cu -1.9646 0.5888 'International Tables Vol C Tables 4.2.6.8 and 6.1.1.4'
I I -0.3257 6.8362 'International Tables Vol C Tables 4.2.6.8 and 6.1.1.4'
N N 0.0311 0.0180 'International Tables Vol C Tables 4.2.6.8 and 6.1.1.4'
Na Na 0.1353 0.1239 'International Tables Vol C Tables 4.2.6.8 and 6.1.1.4'
P P 0.2955 0.4335 'International Tables Vol C Tables 4.2.6.8 and 6.1.1.4'

loop_
_geom_angle_atom_site_label_1
_geom_angle_atom_site_label_2
_geom_angle_atom_site_label_3
_geom_angle
_geom_angle_site_symmetry_1
_geom_angle_site_symmetry_3
CU1 I1 CU1 120.49(3) . 20_566
CU1 I1 CU1 59.51(3) . 2_765
CU1 I1 CU1 180.0 20_566 2_765
CU1 I1 CU1 180.00(2) . 19_776
CU1 I1 CU1 59.51(3) 20_566 19_776
CU1 I1 CU1 120.49(3) 2_765 19_776
CU1 I1 CU1 120.49(3) . 21_656
CU1 I1 CU1 59.51(3) 20_566 21_656
CU1 I1 CU1 120.49(3) 2_765 21_656
CU1 I1 CU1 59.51(3) 19_776 21_656
CU1 I1 CU1 59.51(3) . 3_675
CU1 I1 CU1 120.49(3) 20_566 3_675
CU1 I1 CU1 59.51(3) 2_765 3_675
CU1 I1 CU1 120.49(3) 19_776 3_675
CU1 I1 CU1 180.00(2) 21_656 3_675
CU1 I2 CU1 65.93(4) 2_765 .
N2 CU1 I2 105.86(14) . 3_675
N2 CU1 I2 107.93(14) . .
I2 CU1 I2 125.26(4) 3_675 .
N2 CU1 CU1 142.75(14) . 2_765
I2 CU1 CU1 110.20(3) 3_675 2_765
I2 CU1 CU1 56.93(4) . 2_765
N2 CU1 CU1 141.07(14) . 3_675
I2 CU1 CU1 57.14(3) 3_675 3_675
I2 CU1 CU1 110.03(3) . 3_675
CU1 CU1 CU1 60.0 2_765 3_675
N2 CU1 I1 100.32(14) . .
I2 CU1 I1 107.45(3) 3_675 .
I2 CU1 I1 107.28(3) . .
CU1 CU1 I1 60.244(14) 2_765 .
CU1 CU1 I1 60.245(14) 3_675 .
O1 P1 N1 114.46(18) . 3_665
O1 P1 N1 114.46(18) . .
N1 P1 N1 104.1(2) 3_665 .
O1 P1 N1 114.46(18) . 2_655
N1 P1 N1 104.1(2) 3_665 2_655
N1 P1 N1 104.1(2) . 2_655
C2 N2 C3 118.2(5) . .
C2 N2 CU1 121.0(4) . .
C3 N2 CU1 120.5(4) . .
C5 C1 C2 118.6(5) . .
C5 C1 N1 124.1(5) . .
C2 C1 N1 117.3(5) . .
C1 N1 P1 127.4(4) . .
N2 C2 C1 123.0(5) . .
C1 C5 C4 117.8(6) . .
C3 C4 C5 120.4(6) . .
N2 C3 C4 122.1(6) . .
P1 O1 NA1 180.0 . .
O1 NA1 NA1 180.0 . 16
O1 NA1 O2 96.4(5) . 3_665
NA1 NA1 O2 83.6(5) 16 3_665
O1 NA1 O2 96.4(5) . .
NA1 NA1 O2 83.6(5) 16 .
O2 NA1 O2 118.78(18) 3_665 .
O1 NA1 O2 96.4(5) . 2_655
NA1 NA1 O2 83.6(5) 16 2_655
O2 NA1 O2 118.78(18) 3_665 2_655
O2 NA1 O2 118.78(18) . 2_655
O2 O2 NA1 95.1(5) 18_545 .

loop_
_geom_bond_atom_site_label_1
_geom_bond_atom_site_label_2
_geom_bond_distance
_geom_bond_site_symmetry_2
I1 CU1 2.8425(9) .
I1 CU1 2.8425(9) 20_566
I1 CU1 2.8425(9) 2_765
I1 CU1 2.8425(9) 19_776
I1 CU1 2.8426(9) 21_656
I1 CU1 2.8426(9) 3_675
I2 CU1 2.5898(10) 2_765
I2 CU1 2.5958(10) .
CU1 N2 2.062(5) .
CU1 I2 2.5898(9) 3_675
CU1 CU1 2.8215(16) 2_765
CU1 CU1 2.8216(16) 3_675
P1 O1 1.472(7) .
P1 N1 1.645(5) 3_665
P1 N1 1.645(5) .
P1 N1 1.645(5) 2_655
N2 C2 1.331(7) .
N2 C3 1.352(8) .
C1 C5 1.382(8) .
C1 C2 1.405(8) .
C1 N1 1.410(7) .
C5 C4 1.398(9) .
C4 C3 1.364(9) .
O1 NA1 2.123(19) .
NA1 NA1 2.28(3) 16
NA1 O2 2.95(2) 3_665
NA1 O2 2.95(2) .
NA1 O2 2.95(2) 2_655
O2 O2 1.68(3) 18_545
